data_7206159
loop_
_publ_author_name
'Vrdoljak, Vi\<snja'
'Prugove\<cki, Biserka'
'Matkovi\'c-\<Calogovi\'c, Dubravka'
'Pisk, Jana'

_publ_section_title
;
 Hybrid organic--inorganic compounds based on the Lindqvist
 polyoxomolybdate and dioxomolybdenum(vi) complexes
;
_journal_issue 13
_journal_name_full CrystEngComm
_journal_page_first 4382
_journal_paper_doi 10.1039/c0ce00927j
_journal_volume 13
_journal_year 2011
_chemical_formula_moiety '2(C17 H19 Mo N4 O4), Mo6 O19, 2(H2 O), 2(HO)'
_chemical_formula_sum 'C34 H44 Mo8 N8 O31'
_chemical_formula_weight 1828.29
_chemical_name_common
;
bis(cis-dioxo(2-oxo-4-diethylaminobenzaldehyde
isonicotinylhydrazonato-O, N,O)molybdenum(VI)) hexamolybdate aqua (1/4)
;
_chemical_name_systematic
;
bis(cis-dioxo(2-oxo-4-diethylaminobenzaldehyde isonicotinylhydrazonato-
O, N,O)molybdenum(VI)) hexamolybdate aqua (1/4)
;
_space_group_IT_number 14
_symmetry_cell_setting monoclinic
_symmetry_space_group_name_Hall '-P 2ybc'
_symmetry_space_group_name_H-M 'P 1 21/c 1'
_atom_sites_solution_hydrogens geom
_atom_sites_solution_primary direct
_atom_sites_solution_secondary difmap
_audit_creation_method SHELXL-97
_cell_angle_alpha 90.00
_cell_angle_beta 94.231(6)
_cell_angle_gamma 90.00
_cell_formula_units_Z 2
_cell_length_a 11.2754(8)
_cell_length_b 7.9268(5)
_cell_length_c 29.789(2)
_cell_measurement_temperature 150(2)
_cell_measurement_theta_max 25
_cell_measurement_theta_min 15
_cell_volume 2655.2(3)
_computing_cell_refinement 'CrysAlis RED (Oxford Diffraction,2003)'
_computing_data_collection 'CrysAlis CCD (Oxford Diffraction,2003)'
_computing_data_reduction 'CrysAlis RED (Oxford Diffraction,2003)'
_computing_molecular_graphics 'PLATON98 (Spek, 1990)'
_computing_publication_material 'SHELXL97 (Sheldrick, 1997)'
_computing_structure_refinement 'SHELXL-97 (Sheldrick, 1997)'
_computing_structure_solution 'SHELXS-97 (Sheldrick, 1990)'
_diffrn_ambient_temperature 150(2)
_diffrn_measured_fraction_theta_full 0.993
_diffrn_measured_fraction_theta_max 0.993
_diffrn_measurement_device_type 'Xcalibur CCD'
_diffrn_measurement_method CCD
_diffrn_radiation_monochromator graphite
_diffrn_radiation_source 'fine-focus sealed tube'
_diffrn_radiation_type MoK\a
_diffrn_radiation_wavelength 0.71073
_diffrn_reflns_av_R_equivalents 0.0344
_diffrn_reflns_av_sigmaI/netI 0.0350
_diffrn_reflns_limit_h_max 12
_diffrn_reflns_limit_h_min -14
_diffrn_reflns_limit_k_max 10
_diffrn_reflns_limit_k_min -10
_diffrn_reflns_limit_l_max 38
_diffrn_reflns_limit_l_min -38
_diffrn_reflns_number 23290
_diffrn_reflns_theta_full 27.00
_diffrn_reflns_theta_max 27.00
_diffrn_reflns_theta_min 4.26
_exptl_absorpt_coefficient_mu 1.927
_exptl_absorpt_correction_T_max 1.00000
_exptl_absorpt_correction_T_min 0.81092
_exptl_absorpt_correction_type multi-scan
_exptl_crystal_colour black
_exptl_crystal_density_diffrn 2.279
_exptl_crystal_density_method 'not measured'
_exptl_crystal_description plate
_exptl_crystal_F_000 1764
_exptl_crystal_size_max 0.56
_exptl_crystal_size_mid 0.31
_exptl_crystal_size_min 0.08
_refine_diff_density_max 0.783
_refine_diff_density_min -0.712
_refine_diff_density_rms 0.106
_refine_ls_extinction_method none
_refine_ls_goodness_of_fit_ref 1.173
_refine_ls_hydrogen_treatment costr
_refine_ls_matrix_type full
_refine_ls_number_parameters 394
_refine_ls_number_reflns 5762
_refine_ls_number_restraints 29
_refine_ls_restrained_S_all 1.175
_refine_ls_R_factor_all 0.0630
_refine_ls_R_factor_gt 0.0444
_refine_ls_shift/su_max 0.002
_refine_ls_shift/su_mean 0.000
_refine_ls_structure_factor_coef Fsqd
_refine_ls_weighting_details 'calc w=1/[\s^2^(Fo^2^)+(0.0177P)^2^+6.4984P] where P=(Fo^2^+2Fc^2^)/3'
_refine_ls_weighting_scheme calc
_refine_ls_wR_factor_gt 0.0758
_refine_ls_wR_factor_ref 0.0796
_reflns_number_gt 4641
_reflns_number_total 5762
_reflns_threshold_expression >2sigma(I)
_cod_data_source_file c0ce00927j.txt
_cod_data_source_block shelxl
_cod_original_sg_symbol_H-M P21/c
_cod_database_code 7206159

loop_
_symmetry_equiv_pos_as_xyz
'x, y, z'
'-x, y+1/2, -z+1/2'
'-x, -y, -z'
'x, -y-1/2, z-1/2'

loop_
_atom_site_label
_atom_site_type_symbol
_atom_site_fract_x
_atom_site_fract_y
_atom_site_fract_z
_atom_site_U_iso_or_equiv
_atom_site_adp_type
_atom_site_occupancy
_atom_site_symmetry_multiplicity
_atom_site_calc_flag
_atom_site_refinement_flags
_atom_site_disorder_assembly
_atom_site_disorder_group
Mo1 Mo 0.91978(4) 0.24965(6) 0.137899(13) 0.02978(11) Uani 1 1 d . . .
Mo2 Mo 0.66687(4) 0.60979(6) 0.969707(14) 0.02817(11) Uani 1 1 d . . .
Mo3 Mo 0.61838(4) 0.39699(6) 1.060958(13) 0.02537(11) Uani 1 1 d . . .
Mo4 Mo 0.52441(4) 0.24825(6) 0.961758(14) 0.02748(10) Uani 1 1 d . . .
O1 O 0.9365(3) 0.2747(4) 0.07218(11) 0.0294(8) Uani 1 1 d . . .
O2 O 0.8304(3) 0.1706(5) 0.18598(11) 0.0370(9) Uani 1 1 d . . .
O4 O 1.0557(3) 0.1713(6) 0.15400(13) 0.0496(11) Uani 1 1 d . . .
O3 O 0.9253(3) 0.4611(5) 0.14870(12) 0.0414(9) Uani 1 1 d . . .
O5 O 0.6192(3) 0.2188(4) 1.01922(11) 0.0278(8) Uani 1 1 d . . .
O6 O 0.7096(3) 0.3324(5) 1.10595(11) 0.0326(8) Uani 1 1 d . . .
O7 O 0.7330(3) 0.5112(5) 1.02369(11) 0.0297(8) Uani 1 1 d . . .
O8 O 0.7849(3) 0.6886(5) 0.94500(12) 0.0381(9) Uani 1 1 d . . .
O9 O 0.6540(3) 0.3856(4) 0.94434(11) 0.0300(8) Uani 1 1 d . . .
O10 O 0.5000 0.5000 1.0000 0.0211(10) Uani 1 2 d S . .
O11 O 0.5800(3) 0.6261(4) 1.07890(10) 0.0276(7) Uani 1 1 d . . .
O12 O 0.5349(3) 0.6636(4) 0.92438(10) 0.0276(8) Uani 1 1 d . . .
O13 O 0.6122(3) 0.7936(4) 1.00365(11) 0.0288(8) Uani 1 1 d . . .
O14 O 0.5443(4) 0.0687(4) 0.93356(12) 0.0407(9) Uani 1 1 d . . .
N1 N 0.8356(3) 0.0290(5) 0.10422(13) 0.0260(9) Uani 1 1 d . . .
N2 N 0.8422(3) 0.0207(5) 0.05772(12) 0.0261(9) Uani 1 1 d . . .
N3 N 0.9305(4) 0.2142(6) -0.09336(15) 0.0410(12) Uani 1 1 d . . .
H3 H 0.9365 0.2273 -0.1218 0.049 Uiso 1 1 calc R . .
C1 C 0.8958(4) 0.1534(6) 0.04447(15) 0.0234(10) Uani 1 1 d . . .
C2 C 0.9086(4) 0.1755(6) -0.00430(15) 0.0248(10) Uani 1 1 d . . .
C3 C 0.9873(4) 0.2935(6) -0.01941(16) 0.0301(11) Uani 1 1 d . . .
H31 H 1.0331 0.3599 0.0009 0.036 Uiso 1 1 calc R . .
C4 C 0.9966(5) 0.3109(7) -0.06475(18) 0.0387(13) Uani 1 1 d . . .
H4 H 1.0486 0.3896 -0.0755 0.046 Uiso 1 1 calc R . .
C5 C 0.8555(5) 0.0982(8) -0.07977(17) 0.0390(13) Uani 1 1 d . . .
H5 H 0.8122 0.0318 -0.1009 0.047 Uiso 1 1 calc R . .
C6 C 0.8422(4) 0.0766(7) -0.03516(16) 0.0318(12) Uani 1 1 d . . .
H6 H 0.7893 -0.0033 -0.0255 0.038 Uiso 1 1 calc R . .
C7 C 0.7747(4) -0.0930(6) 0.12151(16) 0.0286(11) Uani 1 1 d . . .
H7 H 0.7455 -0.1783 0.1023 0.034 Uiso 1 1 calc R . .
C8 C 0.7802(5) 0.0254(7) 0.19834(17) 0.0317(11) Uani 1 1 d . . .
C9 C 0.7563(5) 0.0084(8) 0.24250(18) 0.0402(14) Uani 1 1 d . . .
H9 H 0.7790 0.0939 0.2627 0.048 Uiso 1 1 calc R . .
C10 C 0.6984(7) -0.1349(9) 0.2582(2) 0.060(2) Uani 1 1 d . A .
C11 C 0.6650(8) -0.2621(10) 0.2259(2) 0.076(2) Uani 1 1 d . . .
H11 H 0.6241 -0.3571 0.2346 0.091 Uiso 1 1 calc R . .
C12 C 0.6925(6) -0.2456(9) 0.1823(2) 0.0550(17) Uani 1 1 d . . .
H12 H 0.6718 -0.3321 0.1621 0.066 Uiso 1 1 calc R . .
C13 C 0.7508(5) -0.1036(7) 0.16678(16) 0.0343(12) Uani 1 1 d . . .
N4 N 0.6737(7) -0.1478(7) 0.30154(19) 0.092(3) Uani 1 1 d D . .
C14 C 0.7161(7) -0.0191(9) 0.3358(2) 0.064(2) Uani 1 1 d D A .
H14A H 0.7203 -0.0692 0.3656 0.077 Uiso 1 1 calc R . .
H14B H 0.7952 0.0187 0.3298 0.077 Uiso 1 1 calc R . .
C15 C 0.6346(7) 0.1245(12) 0.3342(3) 0.092(3) Uani 1 1 d D . .
H15A H 0.6619 0.2060 0.3565 0.138 Uiso 1 1 calc R A .
H15B H 0.5565 0.0866 0.3402 0.138 Uiso 1 1 calc R . .
H15C H 0.6320 0.1752 0.3049 0.138 Uiso 1 1 calc R . .
C16A C 0.6407(11) -0.3161(15) 0.3226(4) 0.065(5) Uani 0.60(2) 1 d PDU A 1
H16A H 0.6769 -0.4095 0.3075 0.078 Uiso 0.60(2) 1 calc PR A 1
H16B H 0.6670 -0.3191 0.3543 0.078 Uiso 0.60(2) 1 calc PR A 1
C17A C 0.5099(11) -0.325(2) 0.3163(5) 0.099(8) Uani 0.60(2) 1 d PDU A 1
H17A H 0.4832 -0.4294 0.3286 0.149 Uiso 0.60(2) 1 calc PR A 1
H17B H 0.4856 -0.3207 0.2847 0.149 Uiso 0.60(2) 1 calc PR A 1
H17C H 0.4758 -0.2322 0.3314 0.149 Uiso 0.60(2) 1 calc PR A 1
C16B C 0.5591(12) -0.240(2) 0.3121(5) 0.058(7) Uani 0.40(2) 1 d PDU A 2
H16C H 0.5175 -0.1782 0.3341 0.070 Uiso 0.40(2) 1 calc PR A 2
H16D H 0.5066 -0.2537 0.2850 0.070 Uiso 0.40(2) 1 calc PR A 2
C17B C 0.597(2) -0.406(2) 0.3301(8) 0.092(10) Uani 0.40(2) 1 d PDU A 2
H17D H 0.5291 -0.4692 0.3378 0.138 Uiso 0.40(2) 1 calc PR A 2
H17E H 0.6505 -0.3908 0.3565 0.138 Uiso 0.40(2) 1 calc PR A 2
H17F H 0.6376 -0.4666 0.3078 0.138 Uiso 0.40(2) 1 calc PR A 2
O1W O 0.9458(5) 0.2795(7) 0.31454(15) 0.0720(15) Uani 1 1 d U . .
O2W O 0.9233(7) 0.5482(12) 0.2491(3) 0.153(3) Uiso 1 1 d . . .
H11W H 0.9114 0.3730 0.3038 0.229 Uiso 1 1 d . . .
H21W H 0.9301 0.5116 0.2227 0.229 Uiso 1 1 d . . .
H12W H 0.9673 0.2215 0.2911 0.229 Uiso 1 1 d . . .

loop_
_atom_site_aniso_label
_atom_site_aniso_U_11
_atom_site_aniso_U_22
_atom_site_aniso_U_33
_atom_site_aniso_U_23
_atom_site_aniso_U_13
_atom_site_aniso_U_12
Mo1 0.0365(2) 0.0286(2) 0.0239(2) -0.0010(2) -0.00009(17) -0.0071(2)
Mo2 0.0248(2) 0.0325(3) 0.0277(2) 0.0022(2) 0.00495(16) -0.0060(2)
Mo3 0.0267(2) 0.0265(2) 0.0223(2) 0.00201(19) -0.00195(16) 0.00389(19)
Mo4 0.0340(2) 0.0210(2) 0.0272(2) -0.00344(19) 0.00055(17) 0.0026(2)
O1 0.0305(18) 0.031(2) 0.0272(17) -0.0028(15) 0.0043(14) -0.0046(15)
O2 0.057(2) 0.031(2) 0.0235(18) -0.0002(16) 0.0063(16) -0.0104(18)
O4 0.042(2) 0.059(3) 0.046(2) 0.002(2) -0.0096(18) 0.002(2)
O3 0.061(3) 0.031(2) 0.033(2) -0.0030(17) 0.0049(18) -0.0102(19)
O5 0.0357(19) 0.0178(18) 0.0297(17) 0.0017(14) 0.0010(14) 0.0077(14)
O6 0.0322(19) 0.038(2) 0.0269(18) 0.0056(16) -0.0033(14) 0.0030(16)
O7 0.0231(17) 0.037(2) 0.0286(18) 0.0056(16) 0.0001(14) 0.0013(15)
O8 0.0304(19) 0.049(2) 0.035(2) 0.0065(18) 0.0067(15) -0.0108(18)
O9 0.0295(18) 0.0291(19) 0.0321(18) -0.0006(16) 0.0074(14) 0.0056(16)
O10 0.020(2) 0.023(2) 0.021(2) 0.0014(19) 0.0012(17) -0.0006(18)
O11 0.0320(18) 0.0253(19) 0.0249(16) -0.0030(15) -0.0019(13) 0.0000(15)
O12 0.0288(18) 0.0290(19) 0.0249(17) 0.0051(15) 0.0024(14) -0.0021(15)
O13 0.0348(19) 0.0224(19) 0.0290(18) 0.0011(14) 0.0006(14) -0.0066(14)
O14 0.062(3) 0.021(2) 0.039(2) -0.0075(16) 0.0024(18) 0.0072(18)
N1 0.029(2) 0.027(2) 0.0215(19) -0.0011(18) 0.0029(16) 0.0021(18)
N2 0.027(2) 0.030(2) 0.0208(19) -0.0028(17) 0.0031(16) 0.0013(18)
N3 0.053(3) 0.045(3) 0.025(2) 0.004(2) 0.004(2) 0.015(2)
C1 0.019(2) 0.026(3) 0.026(2) -0.002(2) 0.0020(18) 0.0050(19)
C2 0.023(2) 0.026(2) 0.026(2) 0.000(2) 0.0025(19) 0.010(2)
C3 0.030(3) 0.028(3) 0.032(3) 0.000(2) 0.003(2) 0.003(2)
C4 0.042(3) 0.036(3) 0.039(3) 0.006(3) 0.008(2) 0.005(3)
C5 0.041(3) 0.043(3) 0.032(3) -0.006(3) -0.004(2) 0.005(3)
C6 0.033(3) 0.032(3) 0.031(3) -0.001(2) 0.000(2) 0.005(2)
C7 0.030(3) 0.026(3) 0.029(2) -0.005(2) 0.003(2) -0.007(2)
C8 0.035(3) 0.030(3) 0.029(3) 0.002(2) 0.002(2) -0.004(2)
C9 0.048(3) 0.044(4) 0.028(3) -0.007(3) 0.005(2) -0.011(3)
C10 0.088(5) 0.063(5) 0.033(3) -0.004(3) 0.021(3) -0.034(4)
C11 0.117(7) 0.067(5) 0.047(4) -0.008(4) 0.029(4) -0.055(5)
C12 0.078(5) 0.050(4) 0.038(3) -0.008(3) 0.017(3) -0.033(4)
C13 0.040(3) 0.036(3) 0.028(3) 0.003(2) 0.007(2) -0.006(3)
N4 0.160(7) 0.082(5) 0.039(3) -0.012(3) 0.044(4) -0.072(5)
C14 0.090(6) 0.069(5) 0.033(3) 0.000(3) 0.016(3) -0.016(4)
C15 0.080(6) 0.144(9) 0.054(5) 0.006(6) 0.018(4) -0.003(6)
C16A 0.073(9) 0.080(12) 0.043(7) 0.001(7) 0.010(6) -0.013(8)
C17A 0.063(9) 0.17(2) 0.063(10) -0.027(12) 0.025(8) -0.055(11)
C16B 0.064(17) 0.083(15) 0.028(8) -0.001(9) 0.014(9) -0.027(11)
C17B 0.14(3) 0.067(16) 0.073(15) 0.018(13) 0.021(16) -0.037(16)
O1W 0.094(4) 0.080(4) 0.042(3) -0.014(3) 0.008(2) -0.012(3)

loop_
_atom_type_symbol
_atom_type_description
_atom_type_scat_dispersion_real
_atom_type_scat_dispersion_imag
_atom_type_scat_source
C C 0.0033 0.0016 'International Tables Vol C Tables 4.2.6.8 and 6.1.1.4'
H H 0.0000 0.0000 'International Tables Vol C Tables 4.2.6.8 and 6.1.1.4'
N N 0.0061 0.0033 'International Tables Vol C Tables 4.2.6.8 and 6.1.1.4'
O O 0.0106 0.0060 'International Tables Vol C Tables 4.2.6.8 and 6.1.1.4'
Mo Mo -1.6832 0.6857 'International Tables Vol C Tables 4.2.6.8 and 6.1.1.4'

loop_
_geom_angle_atom_site_label_1
_geom_angle_atom_site_label_2
_geom_angle_atom_site_label_3
_geom_angle
_geom_angle_site_symmetry_1
_geom_angle_site_symmetry_3
_geom_angle_publ_flag
O4 Mo1 O3 106.7(2) . . ?
O4 Mo1 O2 100.59(19) . . ?
O3 Mo1 O2 101.18(17) . . ?
O4 Mo1 O1 99.56(17) . . ?
O3 Mo1 O1 94.75(16) . . ?
O2 Mo1 O1 149.40(14) . . ?
O4 Mo1 N1 100.91(18) . . ?
O3 Mo1 N1 151.20(17) . . ?
O2 Mo1 N1 81.24(15) . . ?
O1 Mo1 N1 72.49(14) . . ?
O8 Mo2 O7 104.46(16) . . ?
O8 Mo2 O13 104.19(17) . . ?
O7 Mo2 O13 89.28(14) . . ?
O8 Mo2 O9 102.07(17) . . ?
O7 Mo2 O9 88.05(15) . . ?
O13 Mo2 O9 153.44(14) . . ?
O8 Mo2 O12 101.54(15) . . ?
O7 Mo2 O12 153.90(14) . . ?
O13 Mo2 O12 86.60(14) . . ?
O9 Mo2 O12 84.28(14) . . ?
O8 Mo2 O10 177.08(12) . . ?
O7 Mo2 O10 78.11(10) . . ?
O13 Mo2 O10 77.07(10) . . ?
O9 Mo2 O10 76.51(10) . . ?
O12 Mo2 O10 75.84(9) . . ?
O6 Mo3 O12 104.64(15) . 3_667 ?
O6 Mo3 O5 105.17(16) . . ?
O12 Mo3 O5 90.62(15) 3_667 . ?
O6 Mo3 O11 101.37(15) . . ?
O12 Mo3 O11 86.99(14) 3_667 . ?
O5 Mo3 O11 153.07(13) . . ?
O6 Mo3 O7 101.33(15) . . ?
O12 Mo3 O7 153.72(13) 3_667 . ?
O5 Mo3 O7 86.43(15) . . ?
O11 Mo3 O7 84.01(14) . . ?
O6 Mo3 O10 176.63(13) . . ?
O12 Mo3 O10 77.63(10) 3_667 . ?
O5 Mo3 O10 77.15(9) . . ?
O11 Mo3 O10 76.14(9) . . ?
O7 Mo3 O10 76.26(9) . . ?
O14 Mo4 O11 102.97(16) . 3_667 ?
O14 Mo4 O9 102.29(17) . . ?
O11 Mo4 O9 88.76(14) 3_667 . ?
O14 Mo4 O13 105.16(17) . 3_667 ?
O11 Mo4 O13 87.13(14) 3_667 3_667 ?
O9 Mo4 O13 152.48(14) . 3_667 ?
O14 Mo4 O5 104.58(16) . . ?
O11 Mo4 O5 152.45(14) 3_667 . ?
O9 Mo4 O5 85.83(14) . . ?
O13 Mo4 O5 85.36(14) 3_667 . ?
O14 Mo4 O10 178.74(14) . . ?
O11 Mo4 O10 76.87(10) 3_667 . ?
O9 Mo4 O10 76.47(10) . . ?
O13 Mo4 O10 76.10(10) 3_667 . ?
O5 Mo4 O10 75.60(9) . . ?
C1 O1 Mo1 119.1(3) . . ?
C8 O2 Mo1 137.6(3) . . ?
Mo3 O5 Mo4 117.25(15) . . ?
Mo2 O7 Mo3 115.61(15) . . ?
Mo4 O9 Mo2 116.86(16) . . ?
Mo2 O10 Mo2 179.998(1) . 3_667 ?
Mo2 O10 Mo3 89.989(16) . 3_667 ?
Mo2 O10 Mo3 90.013(16) 3_667 3_667 ?
Mo2 O10 Mo3 90.011(16) . . ?
Mo2 O10 Mo3 89.987(16) 3_667 . ?
Mo3 O10 Mo3 180.0 3_667 . ?
Mo2 O10 Mo4 89.845(17) . 3_667 ?
Mo2 O10 Mo4 90.153(17) 3_667 3_667 ?
Mo3 O10 Mo4 89.960(15) 3_667 3_667 ?
Mo3 O10 Mo4 90.038(16) . 3_667 ?
Mo2 O10 Mo4 90.154(17) . . ?
Mo2 O10 Mo4 89.848(17) 3_667 . ?
Mo3 O10 Mo4 90.039(16) 3_667 . ?
Mo3 O10 Mo4 89.963(16) . . ?
Mo4 O10 Mo4 180.0 3_667 . ?
Mo4 O11 Mo3 116.84(15) 3_667 . ?
Mo3 O12 Mo2 116.41(16) 3_667 . ?
Mo2 O13 Mo4 116.84(16) . 3_667 ?
C7 N1 N2 115.0(4) . . ?
C7 N1 Mo1 128.9(3) . . ?
N2 N1 Mo1 116.0(3) . . ?
C1 N2 N1 109.0(4) . . ?
C4 N3 C5 122.7(5) . . ?
N2 C1 O1 123.3(4) . . ?
N2 C1 C2 118.6(4) . . ?
O1 C1 C2 118.1(4) . . ?
C6 C2 C3 119.6(5) . . ?
C6 C2 C1 119.8(5) . . ?
C3 C2 C1 120.6(4) . . ?
C4 C3 C2 119.0(5) . . ?
N3 C4 C3 119.6(5) . . ?
N3 C5 C6 120.1(5) . . ?
C5 C6 C2 119.0(5) . . ?
N1 C7 C13 124.5(5) . . ?
O2 C8 C9 117.6(5) . . ?
O2 C8 C13 121.3(4) . . ?
C9 C8 C13 121.0(5) . . ?
C8 C9 C10 121.9(5) . . ?
N4 C10 C9 120.9(6) . . ?
N4 C10 C11 122.1(6) . . ?
C9 C10 C11 116.9(5) . . ?
C12 C11 C10 120.5(6) . . ?
C11 C12 C13 122.5(6) . . ?
C7 C13 C12 119.8(5) . . ?
C7 C13 C8 123.1(5) . . ?
C12 C13 C8 117.1(5) . . ?
C10 N4 C14 121.7(5) . . ?
C10 N4 C16A 122.2(7) . . ?
C14 N4 C16A 112.9(7) . . ?
C10 N4 C16B 118.0(8) . . ?
C14 N4 C16B 114.6(8) . . ?
C16A N4 C16B 42.9(8) . . ?
C15 C14 N4 109.9(6) . . ?
C17A C16A N4 105.2(7) . . ?
C17B C16B N4 105.8(8) . . ?

loop_
_geom_bond_atom_site_label_1
_geom_bond_atom_site_label_2
_geom_bond_distance
_geom_bond_site_symmetry_2
_geom_bond_publ_flag
Mo1 O4 1.690(4) . ?
Mo1 O3 1.707(4) . ?
Mo1 O2 1.917(3) . ?
Mo1 O1 1.990(3) . ?
Mo1 N1 2.197(4) . ?
Mo2 O8 1.688(3) . ?
Mo2 O7 1.891(3) . ?
Mo2 O13 1.902(3) . ?
Mo2 O9 1.932(4) . ?
Mo2 O12 1.981(3) . ?
Mo2 O10 2.3157(4) . ?
Mo3 O6 1.707(3) . ?
Mo3 O12 1.876(3) 3_667 ?
Mo3 O5 1.882(3) . ?
Mo3 O11 1.951(3) . ?
Mo3 O7 1.983(3) . ?
Mo3 O10 2.3213(4) . ?
Mo4 O14 1.676(3) . ?
Mo4 O11 1.906(3) 3_667 ?
Mo4 O9 1.923(3) . ?
Mo4 O13 1.944(3) 3_667 ?
Mo4 O5 1.964(3) . ?
Mo4 O10 2.3243(4) . ?
O1 C1 1.327(5) . ?
O2 C8 1.346(6) . ?
O10 Mo2 2.3157(4) 3_667 ?
O10 Mo3 2.3212(4) 3_667 ?
O10 Mo4 2.3242(4) 3_667 ?
O11 Mo4 1.906(3) 3_667 ?
O12 Mo3 1.876(3) 3_667 ?
O13 Mo4 1.944(3) 3_667 ?
N1 C7 1.313(6) . ?
N1 N2 1.394(5) . ?
N2 C1 1.289(6) . ?
N3 C4 1.332(7) . ?
N3 C5 1.333(7) . ?
C1 C2 1.481(6) . ?
C2 C6 1.385(7) . ?
C2 C3 1.387(7) . ?
C3 C4 1.369(7) . ?
C5 C6 1.359(7) . ?
C7 C13 1.397(7) . ?
C8 C9 1.369(7) . ?
C8 C13 1.412(7) . ?
C9 C10 1.407(8) . ?
C10 N4 1.346(7) . ?
C10 C11 1.425(9) . ?
C11 C12 1.362(8) . ?
C12 C13 1.399(8) . ?
N4 C14 1.497(7) . ?
N4 C16A 1.531(9) . ?
N4 C16B 1.538(10) . ?
C14 C15 1.462(9) . ?
C16A C17A 1.475(10) . ?
C16B C17B 1.471(11) . ?
